data_7008501
loop_
_publ_author_name
'Westra, Arjan N.'
'Bourne, Susan A.'
'Esterhuysen, Catharine'
'Koch, Klaus R.'

_publ_section_title
;
 Reactions of halogens with Pt(II) complexes of N-alkyl- and
 N,N-dialkyl-N'-benzoylthioureas: oxidative addition and formation of
 an I2 inclusion compound.
;
_journal_issue 12
_journal_name_full 'Dalton transactions (Cambridge, England : 2003)'
_journal_page_first 2162
_journal_page_last 2172
_journal_paper_doi 10.1039/b503653d
_journal_year 2005
_chemical_formula_moiety 'C22 H28 Br4 N4 O2 Pt S2, C7 H8'
_chemical_formula_sum 'C29 H36 Br4 N4 O2 Pt S2'
_chemical_formula_weight 1051.47
_chemical_name_common
;trans-Bis(N-benzoyl-N'-propylthiourea-
kS)tetrabromoplatinum(IV)
;
_chemical_name_systematic
;
trans-Bis(N-benzoyl-N'-propylthiourea-kS)tetrabromoplatinum(IV)
;
_space_group_IT_number 14
_symmetry_cell_setting monoclinic
_symmetry_space_group_name_Hall '-P 2yn'
_symmetry_space_group_name_H-M 'P 1 21/n 1'
_atom_sites_solution_hydrogens geom
_atom_sites_solution_primary heavy
_atom_sites_solution_secondary difmap
_audit_creation_method 'SHELXL-97 and enCIFer'
_cell_angle_alpha 90.00
_cell_angle_beta 103.338(5)
_cell_angle_gamma 90.00
_cell_formula_units_Z 4
_cell_length_a 13.568(4)
_cell_length_b 13.739(4)
_cell_length_c 18.962(6)
_cell_measurement_temperature 100(2)
_cell_measurement_theta_max 26.0
_cell_measurement_theta_min 1.85
_cell_volume 3439.4(18)
_computing_cell_refinement 'SAINT (Bruker, 2002)'
_computing_data_collection 'SMART (Bruker, 2001)'
_computing_data_reduction 'SAINT (Bruker, 2001)'
_computing_molecular_graphics 'X-SEED (Barbour, 1999)'
_computing_publication_material 'X-SEED (Barbour, 1999)'
_computing_structure_refinement 'SHELXL-97 (Sheldrick, 1997)'
_computing_structure_solution 'SHELXS-97 (Sheldrick, 1990)'
_diffrn_ambient_temperature 100(2)
_diffrn_measured_fraction_theta_full 1.000
_diffrn_measured_fraction_theta_max 1.000
_diffrn_measurement_device_type 'Bruker SMART APEX CCD'
_diffrn_measurement_method '\w scans'
_diffrn_radiation_monochromator graphite
_diffrn_radiation_source 'fine-focus sealed tube'
_diffrn_radiation_type MoK\a
_diffrn_radiation_wavelength 0.71073
_diffrn_reflns_av_R_equivalents 0.0442
_diffrn_reflns_av_sigmaI/netI 0.0323
_diffrn_reflns_limit_h_max 16
_diffrn_reflns_limit_h_min -16
_diffrn_reflns_limit_k_max 16
_diffrn_reflns_limit_k_min -16
_diffrn_reflns_limit_l_max 23
_diffrn_reflns_limit_l_min -23
_diffrn_reflns_number 34743
_diffrn_reflns_theta_full 26.00
_diffrn_reflns_theta_max 26.00
_diffrn_reflns_theta_min 1.85
_exptl_absorpt_coefficient_mu 8.881
_exptl_absorpt_correction_T_max 0.45
_exptl_absorpt_correction_T_min 0.27
_exptl_absorpt_correction_type multi-scan
_exptl_absorpt_process_details 'SADABS (Bruker, 2001)'
_exptl_crystal_colour Orange
_exptl_crystal_density_diffrn 2.031
_exptl_crystal_density_method 'not measured'
_exptl_crystal_description Prism
_exptl_crystal_F_000 2016
_exptl_crystal_size_max 0.15
_exptl_crystal_size_mid 0.13
_exptl_crystal_size_min 0.09
_refine_diff_density_max 1.798
_refine_diff_density_min -0.500
_refine_diff_density_rms 0.148
_refine_ls_extinction_method none
_refine_ls_goodness_of_fit_ref 1.040
_refine_ls_hydrogen_treatment constr
_refine_ls_matrix_type full
_refine_ls_number_parameters 382
_refine_ls_number_reflns 6745
_refine_ls_number_restraints 0
_refine_ls_restrained_S_all 1.040
_refine_ls_R_factor_all 0.0326
_refine_ls_R_factor_gt 0.0259
_refine_ls_shift/su_max 0.001
_refine_ls_shift/su_mean 0.000
_refine_ls_structure_factor_coef Fsqd
_refine_ls_weighting_details 'calc w=1/[\s^2^(Fo^2^)+(0.0316P)^2^+2.3209P] where P=(Fo^2^+2Fc^2^)/3'
_refine_ls_weighting_scheme calc
_refine_ls_wR_factor_gt 0.0611
_refine_ls_wR_factor_ref 0.0639
_reflns_number_gt 5803
_reflns_number_total 6745
_reflns_threshold_expression >2sigma(I)
_cod_data_source_file b503653d.txt
_cod_data_source_block PtPBTUBr4
_cod_original_cell_volume 3439.3(17)
_cod_original_sg_symbol_H-M P21/n
_cod_database_code 7008501

loop_
_symmetry_equiv_pos_as_xyz
'x, y, z'
'-x+1/2, y+1/2, -z+1/2'
'-x, -y, -z'
'x-1/2, -y-1/2, z-1/2'

loop_
_atom_site_label
_atom_site_type_symbol
_atom_site_fract_x
_atom_site_fract_y
_atom_site_fract_z
_atom_site_U_iso_or_equiv
_atom_site_adp_type
_atom_site_occupancy
_atom_site_symmetry_multiplicity
_atom_site_calc_flag
_atom_site_refinement_flags
_atom_site_disorder_assembly
_atom_site_disorder_group
Pt1 Pt 0.245123(10) 0.319340(10) 0.499425(7) 0.01019(5) Uani 1 1 d . . .
Br1 Br 0.10156(3) 0.43201(3) 0.49246(2) 0.01657(9) Uani 1 1 d . . .
Br2 Br 0.38833(3) 0.20581(3) 0.50593(2) 0.01495(9) Uani 1 1 d . . .
Br3 Br 0.16272(3) 0.25863(3) 0.377642(19) 0.01584(9) Uani 1 1 d . . .
Br4 Br 0.32837(3) 0.38125(3) 0.621277(19) 0.01540(9) Uani 1 1 d . . .
S1A S 0.15311(7) 0.18880(7) 0.53599(5) 0.0154(2) Uani 1 1 d . . .
S1B S 0.33576(7) 0.45038(7) 0.46290(5) 0.0151(2) Uani 1 1 d . . .
O1A O 0.1160(2) 0.24968(19) 0.76261(14) 0.0200(6) Uani 1 1 d . . .
O1B O 0.4274(2) 0.38442(19) 0.25087(14) 0.0214(6) Uani 1 1 d . . .
N1A N 0.1205(2) 0.2966(2) 0.64818(17) 0.0147(7) Uani 1 1 d . . .
H6A H 0.1204 0.3471 0.6196 0.018 Uiso 1 1 calc R . .
N1B N 0.3775(2) 0.3414(2) 0.35341(17) 0.0144(7) Uani 1 1 d . . .
H6B H 0.3639 0.2915 0.3787 0.017 Uiso 1 1 calc R . .
N2A N 0.0938(2) 0.1309(2) 0.65096(17) 0.0166(7) Uani 1 1 d . . .
H7A H 0.0727 0.1422 0.6907 0.020 Uiso 1 1 calc R . .
N2B N 0.4061(2) 0.5069(2) 0.35239(17) 0.0143(7) Uani 1 1 d . . .
H7B H 0.4321 0.4948 0.3148 0.017 Uiso 1 1 calc R . .
C1A C 0.1237(3) 0.4195(3) 0.7420(2) 0.0171(8) Uani 1 1 d . . .
C1B C 0.3849(3) 0.2182(3) 0.2622(2) 0.0141(8) Uani 1 1 d . . .
C2A C 0.1323(3) 0.4383(3) 0.8157(2) 0.0201(9) Uani 1 1 d . . .
H1A H 0.1366 0.3858 0.8490 0.024 Uiso 1 1 calc R . .
C2B C 0.3770(3) 0.2012(3) 0.1884(2) 0.0163(8) Uani 1 1 d . . .
H1B H 0.3797 0.2542 0.1567 0.020 Uiso 1 1 calc R . .
C3A C 0.1344(3) 0.5331(3) 0.8401(2) 0.0257(10) Uani 1 1 d . . .
H2A H 0.1404 0.5456 0.8902 0.031 Uiso 1 1 calc R . .
C3B C 0.3653(3) 0.1071(3) 0.1615(2) 0.0188(8) Uani 1 1 d . . .
H2B H 0.3590 0.0957 0.1112 0.023 Uiso 1 1 calc R . .
C4A C 0.1280(3) 0.6098(3) 0.7923(2) 0.0264(10) Uani 1 1 d . . .
H3A H 0.1305 0.6749 0.8095 0.032 Uiso 1 1 calc R . .
C4B C 0.3628(3) 0.0294(3) 0.2078(2) 0.0192(9) Uani 1 1 d . . .
H3B H 0.3557 -0.0352 0.1893 0.023 Uiso 1 1 calc R . .
C5A C 0.1180(3) 0.5916(3) 0.7188(2) 0.0291(10) Uani 1 1 d . . .
H4A H 0.1121 0.6444 0.6858 0.035 Uiso 1 1 calc R . .
C5B C 0.3707(3) 0.0458(3) 0.2809(2) 0.0190(8) Uani 1 1 d . . .
H4B H 0.3691 -0.0075 0.3126 0.023 Uiso 1 1 calc R . .
C6A C 0.1164(3) 0.4973(3) 0.6937(2) 0.0250(9) Uani 1 1 d . . .
H5A H 0.1103 0.4853 0.6436 0.030 Uiso 1 1 calc R . .
C6B C 0.3810(3) 0.1399(3) 0.3080(2) 0.0180(8) Uani 1 1 d . . .
H5B H 0.3854 0.1510 0.3581 0.022 Uiso 1 1 calc R . .
C7A C 0.1199(3) 0.3158(3) 0.7203(2) 0.0151(8) Uani 1 1 d . . .
C7B C 0.3993(3) 0.3202(3) 0.2869(2) 0.0150(8) Uani 1 1 d . . .
C8A C 0.1213(3) 0.2066(3) 0.6178(2) 0.0143(8) Uani 1 1 d . . .
C8B C 0.3748(3) 0.4318(3) 0.3838(2) 0.0122(7) Uani 1 1 d . . .
C9A C 0.0951(3) 0.0296(3) 0.6278(2) 0.0161(8) Uani 1 1 d . . .
H9A H 0.1564 0.0174 0.6091 0.019 Uiso 1 1 calc R . .
H8A H 0.0349 0.0163 0.5883 0.019 Uiso 1 1 calc R . .
C9B C 0.4020(3) 0.6095(2) 0.3740(2) 0.0136(8) Uani 1 1 d . . .
H9B H 0.4640 0.6266 0.4108 0.016 Uiso 1 1 calc R . .
H8B H 0.3427 0.6201 0.3953 0.016 Uiso 1 1 calc R . .
C10A C 0.0949(3) -0.0370(3) 0.6911(2) 0.0227(9) Uani 1 1 d . . .
H10A H 0.0320 -0.0262 0.7081 0.027 Uiso 1 1 calc R . .
H11A H 0.1530 -0.0206 0.7314 0.027 Uiso 1 1 calc R . .
C10B C 0.3933(3) 0.6729(3) 0.3071(2) 0.0163(8) Uani 1 1 d . . .
H11B H 0.4535 0.6624 0.2868 0.020 Uiso 1 1 calc R . .
H10B H 0.3327 0.6531 0.2699 0.020 Uiso 1 1 calc R . .
C11A C 0.1015(3) -0.1439(3) 0.6713(2) 0.0228(9) Uani 1 1 d . . .
H13A H 0.0464 -0.1595 0.6295 0.034 Uiso 1 1 calc R . .
H14A H 0.0956 -0.1846 0.7126 0.034 Uiso 1 1 calc R . .
H12A H 0.1667 -0.1563 0.6591 0.034 Uiso 1 1 calc R . .
C11B C 0.3853(3) 0.7798(3) 0.3238(2) 0.0191(9) Uani 1 1 d . . .
H12B H 0.3271 0.7902 0.3454 0.029 Uiso 1 1 calc R . .
H14B H 0.3763 0.8176 0.2790 0.029 Uiso 1 1 calc R . .
H13B H 0.4474 0.8008 0.3580 0.029 Uiso 1 1 calc R . .
C21 C 0.2639(4) 0.3615(4) 0.0214(3) 0.0369(12) Uani 1 1 d . . .
C22 C 0.1679(4) 0.3180(4) -0.0032(3) 0.0398(13) Uani 1 1 d . . .
H21 H 0.1101 0.3514 0.0047 0.048 Uiso 1 1 calc R . .
C23 C 0.1535(4) 0.2271(4) -0.0391(3) 0.0466(14) Uani 1 1 d . . .
H22 H 0.0880 0.1996 -0.0555 0.056 Uiso 1 1 calc R . .
C24 C 0.2410(4) 0.1795(4) -0.0495(3) 0.0454(14) Uani 1 1 d . . .
H23 H 0.2343 0.1187 -0.0740 0.054 Uiso 1 1 calc R . .
C25 C 0.3362(3) 0.2191(3) -0.0248(2) 0.0254(10) Uani 1 1 d . . .
H24 H 0.3943 0.1843 -0.0306 0.031 Uiso 1 1 calc R . .
C26 C 0.3473(4) 0.3107(4) 0.0087(3) 0.0361(12) Uani 1 1 d . . .
H25 H 0.4129 0.3387 0.0232 0.043 Uiso 1 1 calc R . .
C27 C 0.2780(5) 0.4548(4) 0.0632(3) 0.0537(16) Uani 1 1 d . . .
H27 H 0.2126 0.4879 0.0571 0.080 Uiso 1 1 calc R . .
H26 H 0.3253 0.4968 0.0452 0.080 Uiso 1 1 calc R . .
H28 H 0.3054 0.4409 0.1147 0.080 Uiso 1 1 calc R . .

loop_
_atom_site_aniso_label
_atom_site_aniso_U_11
_atom_site_aniso_U_22
_atom_site_aniso_U_33
_atom_site_aniso_U_23
_atom_site_aniso_U_13
_atom_site_aniso_U_12
Pt1 0.01342(8) 0.00844(8) 0.00911(8) 0.00098(5) 0.00343(6) 0.00025(5)
Br1 0.0187(2) 0.0150(2) 0.0171(2) 0.00339(15) 0.00623(16) 0.00527(15)
Br2 0.01766(19) 0.01368(19) 0.01396(19) 0.00236(15) 0.00454(15) 0.00420(14)
Br3 0.01820(19) 0.0182(2) 0.01060(18) -0.00089(15) 0.00228(15) -0.00293(15)
Br4 0.01805(19) 0.0172(2) 0.01100(18) -0.00193(15) 0.00345(15) -0.00148(14)
S1A 0.0232(5) 0.0104(5) 0.0152(5) -0.0010(4) 0.0100(4) -0.0035(4)
S1B 0.0236(5) 0.0099(5) 0.0142(5) -0.0004(4) 0.0088(4) -0.0029(4)
O1A 0.0316(16) 0.0127(14) 0.0172(14) 0.0015(12) 0.0087(12) 0.0021(12)
O1B 0.0351(17) 0.0144(15) 0.0192(15) 0.0009(12) 0.0155(13) -0.0016(12)
N1A 0.0235(18) 0.0076(15) 0.0146(17) 0.0006(13) 0.0076(14) -0.0006(13)
N1B 0.0207(17) 0.0110(16) 0.0134(16) 0.0032(13) 0.0079(14) -0.0017(13)
N2A 0.0260(18) 0.0129(16) 0.0138(16) -0.0003(13) 0.0105(14) 0.0001(14)
N2B 0.0182(16) 0.0106(16) 0.0155(17) 0.0002(13) 0.0067(13) 0.0003(13)
C1A 0.0143(19) 0.017(2) 0.021(2) -0.0038(17) 0.0064(16) 0.0000(15)
C1B 0.0143(19) 0.0130(19) 0.017(2) -0.0032(16) 0.0080(16) 0.0000(15)
C2A 0.018(2) 0.022(2) 0.020(2) -0.0045(17) 0.0037(17) -0.0056(16)
C2B 0.0138(19) 0.018(2) 0.017(2) 0.0012(16) 0.0042(16) 0.0013(15)
C3A 0.028(2) 0.027(2) 0.022(2) -0.0100(19) 0.0068(18) -0.0032(19)
C3B 0.020(2) 0.021(2) 0.0145(19) -0.0050(17) 0.0016(16) -0.0006(16)
C4A 0.028(2) 0.014(2) 0.038(3) -0.0124(19) 0.009(2) -0.0030(17)
C4B 0.018(2) 0.017(2) 0.023(2) -0.0056(17) 0.0044(17) -0.0012(16)
C5A 0.046(3) 0.011(2) 0.033(3) 0.0011(19) 0.015(2) 0.004(2)
C5B 0.022(2) 0.013(2) 0.023(2) -0.0007(17) 0.0092(17) 0.0024(16)
C6A 0.038(3) 0.017(2) 0.023(2) -0.0019(18) 0.0134(19) 0.0026(18)
C6B 0.020(2) 0.017(2) 0.018(2) -0.0026(17) 0.0073(16) 0.0011(16)
C7A 0.0123(19) 0.019(2) 0.014(2) -0.0006(16) 0.0037(16) 0.0016(15)
C7B 0.0176(19) 0.015(2) 0.0126(19) 0.0003(15) 0.0037(16) 0.0042(15)
C8A 0.0170(19) 0.0115(19) 0.0148(19) -0.0003(15) 0.0041(16) -0.0032(15)
C8B 0.0133(18) 0.0098(18) 0.0134(18) -0.0018(15) 0.0027(15) -0.0004(14)
C9A 0.023(2) 0.0113(19) 0.0141(19) 0.0011(15) 0.0041(16) 0.0011(16)
C9B 0.0174(19) 0.0092(19) 0.0144(19) -0.0022(15) 0.0042(15) -0.0010(14)
C10A 0.036(2) 0.014(2) 0.023(2) 0.0008(18) 0.0159(19) 0.0034(18)
C10B 0.018(2) 0.014(2) 0.016(2) 0.0014(16) 0.0026(16) -0.0009(15)
C11A 0.035(2) 0.013(2) 0.023(2) 0.0043(17) 0.0120(19) -0.0011(18)
C11B 0.030(2) 0.0085(19) 0.016(2) 0.0014(16) -0.0004(17) -0.0025(16)
C21 0.046(3) 0.042(3) 0.025(2) 0.012(2) 0.014(2) 0.009(2)
C22 0.031(3) 0.055(4) 0.034(3) 0.016(3) 0.010(2) 0.006(2)
C23 0.058(4) 0.055(4) 0.030(3) 0.024(3) 0.016(3) 0.016(3)
C24 0.070(4) 0.033(3) 0.031(3) 0.014(2) 0.008(3) -0.003(3)
C25 0.029(2) 0.027(2) 0.022(2) 0.0111(19) 0.0081(19) 0.0086(19)
C26 0.030(3) 0.050(3) 0.030(3) 0.017(2) 0.010(2) 0.005(2)
C27 0.073(4) 0.026(3) 0.076(4) -0.002(3) 0.046(4) -0.002(3)

loop_
_atom_type_symbol
_atom_type_description
_atom_type_scat_dispersion_real
_atom_type_scat_dispersion_imag
_atom_type_scat_source
C C 0.0033 0.0016 'International Tables Vol C Tables 4.2.6.8 and 6.1.1.4'
H H 0.0000 0.0000 'International Tables Vol C Tables 4.2.6.8 and 6.1.1.4'
N N 0.0061 0.0033 'International Tables Vol C Tables 4.2.6.8 and 6.1.1.4'
O O 0.0106 0.0060 'International Tables Vol C Tables 4.2.6.8 and 6.1.1.4'
S S 0.1246 0.1234 'International Tables Vol C Tables 4.2.6.8 and 6.1.1.4'
Br Br -0.2901 2.4595 'International Tables Vol C Tables 4.2.6.8 and 6.1.1.4'
Pt Pt -1.7033 8.3905 'International Tables Vol C Tables 4.2.6.8 and 6.1.1.4'

loop_
_geom_angle_atom_site_label_1
_geom_angle_atom_site_label_2
_geom_angle_atom_site_label_3
_geom_angle
_geom_angle_site_symmetry_1
_geom_angle_site_symmetry_3
_geom_angle_publ_flag
S1B Pt1 S1A 179.54(3) . . ?
S1B Pt1 Br3 97.86(3) . . ?
S1A Pt1 Br3 82.12(3) . . ?
S1B Pt1 Br1 87.95(3) . . ?
S1A Pt1 Br1 91.59(3) . . ?
Br3 Pt1 Br1 88.872(18) . . ?
S1B Pt1 Br2 92.24(3) . . ?
S1A Pt1 Br2 88.22(3) . . ?
Br3 Pt1 Br2 90.839(18) . . ?
Br1 Pt1 Br2 179.675(15) . . ?
S1B Pt1 Br4 81.73(3) . . ?
S1A Pt1 Br4 98.29(3) . . ?
Br3 Pt1 Br4 179.593(14) . . ?
Br1 Pt1 Br4 91.085(18) . . ?
Br2 Pt1 Br4 89.204(18) . . ?
C8A S1A Pt1 114.41(13) . . ?
C8B S1B Pt1 115.22(13) . . ?
C8A N1A C7A 126.0(3) . . ?
C8A N1A H6A 117.0 . . ?
C7A N1A H6A 117.0 . . ?
C8B N1B C7B 127.0(3) . . ?
C8B N1B H6B 116.5 . . ?
C7B N1B H6B 116.5 . . ?
C8A N2A C9A 125.9(3) . . ?
C8A N2A H7A 117.0 . . ?
C9A N2A H7A 117.0 . . ?
C8B N2B C9B 126.1(3) . . ?
C8B N2B H7B 116.9 . . ?
C9B N2B H7B 116.9 . . ?
C6A C1A C2A 119.4(4) . . ?
C6A C1A C7A 124.2(4) . . ?
C2A C1A C7A 116.4(4) . . ?
C6B C1B C2B 119.4(3) . . ?
C6B C1B C7B 123.8(3) . . ?
C2B C1B C7B 116.8(3) . . ?
C3A C2A C1A 119.9(4) . . ?
C3A C2A H1A 120.0 . . ?
C1A C2A H1A 120.0 . . ?
C3B C2B C1B 120.0(4) . . ?
C3B C2B H1B 120.0 . . ?
C1B C2B H1B 120.0 . . ?
C2A C3A C4A 120.5(4) . . ?
C2A C3A H2A 119.8 . . ?
C4A C3A H2A 119.8 . . ?
C2B C3B C4B 120.1(4) . . ?
C2B C3B H2B 119.9 . . ?
C4B C3B H2B 119.9 . . ?
C3A C4A C5A 119.8(4) . . ?
C3A C4A H3A 120.1 . . ?
C5A C4A H3A 120.1 . . ?
C5B C4B C3B 120.1(4) . . ?
C5B C4B H3B 120.0 . . ?
C3B C4B H3B 120.0 . . ?
C6A C5A C4A 120.4(4) . . ?
C6A C5A H4A 119.8 . . ?
C4A C5A H4A 119.8 . . ?
C4B C5B C6B 120.1(4) . . ?
C4B C5B H4B 120.0 . . ?
C6B C5B H4B 120.0 . . ?
C5A C6A C1A 120.0(4) . . ?
C5A C6A H5A 120.0 . . ?
C1A C6A H5A 120.0 . . ?
C5B C6B C1B 120.3(4) . . ?
C5B C6B H5B 119.8 . . ?
C1B C6B H5B 119.8 . . ?
O1A C7A N1A 120.9(3) . . ?
O1A C7A C1A 122.5(3) . . ?
N1A C7A C1A 116.6(3) . . ?
O1B C7B N1B 120.8(3) . . ?
O1B C7B C1B 122.7(3) . . ?
N1B C7B C1B 116.5(3) . . ?
N2A C8A N1A 119.0(3) . . ?
N2A C8A S1A 118.4(3) . . ?
N1A C8A S1A 122.5(3) . . ?
N2B C8B N1B 118.6(3) . . ?
N2B C8B S1B 118.5(3) . . ?
N1B C8B S1B 122.9(3) . . ?
N2A C9A C10A 109.7(3) . . ?
N2A C9A H9A 109.7 . . ?
C10A C9A H9A 109.7 . . ?
N2A C9A H8A 109.7 . . ?
C10A C9A H8A 109.7 . . ?
H9A C9A H8A 108.2 . . ?
N2B C9B C10B 108.5(3) . . ?
N2B C9B H9B 110.0 . . ?
C10B C9B H9B 110.0 . . ?
N2B C9B H8B 110.0 . . ?
C10B C9B H8B 110.0 . . ?
H9B C9B H8B 108.4 . . ?
C9A C10A C11A 112.2(3) . . ?
C9A C10A H10A 109.2 . . ?
C11A C10A H10A 109.2 . . ?
C9A C10A H11A 109.2 . . ?
C11A C10A H11A 109.2 . . ?
H10A C10A H11A 107.9 . . ?
C11B C10B C9B 112.1(3) . . ?
C11B C10B H11B 109.2 . . ?
C9B C10B H11B 109.2 . . ?
C11B C10B H10B 109.2 . . ?
C9B C10B H10B 109.2 . . ?
H11B C10B H10B 107.9 . . ?
C10A C11A H13A 109.5 . . ?
C10A C11A H14A 109.5 . . ?
H13A C11A H14A 109.5 . . ?
C10A C11A H12A 109.5 . . ?
H13A C11A H12A 109.5 . . ?
H14A C11A H12A 109.5 . . ?
C10B C11B H12B 109.5 . . ?
C10B C11B H14B 109.5 . . ?
H12B C11B H14B 109.5 . . ?
C10B C11B H13B 109.5 . . ?
H12B C11B H13B 109.5 . . ?
H14B C11B H13B 109.5 . . ?
C26 C21 C22 117.0(5) . . ?
C26 C21 C27 120.7(5) . . ?
C22 C21 C27 122.2(5) . . ?
C21 C22 C23 123.1(5) . . ?
C21 C22 H21 118.4 . . ?
C23 C22 H21 118.4 . . ?
C24 C23 C22 116.8(5) . . ?
C24 C23 H22 121.6 . . ?
C22 C23 H22 121.6 . . ?
C25 C24 C23 121.5(5) . . ?
C25 C24 H23 119.3 . . ?
C23 C24 H23 119.3 . . ?
C24 C25 C26 120.1(4) . . ?
C24 C25 H24 119.9 . . ?
C26 C25 H24 119.9 . . ?
C21 C26 C25 121.4(5) . . ?
C21 C26 H25 119.3 . . ?
C25 C26 H25 119.3 . . ?
C21 C27 H27 109.5 . . ?
C21 C27 H26 109.5 . . ?
H27 C27 H26 109.5 . . ?
C21 C27 H28 109.5 . . ?
H27 C27 H28 109.5 . . ?
H26 C27 H28 109.5 . . ?

loop_
_geom_bond_atom_site_label_1
_geom_bond_atom_site_label_2
_geom_bond_distance
_geom_bond_site_symmetry_2
_geom_bond_publ_flag
Pt1 S1B 2.3721(10) . ?
Pt1 S1A 2.3781(10) . ?
Pt1 Br3 2.4672(7) . ?
Pt1 Br1 2.4676(6) . ?
Pt1 Br2 2.4724(7) . ?
Pt1 Br4 2.4766(7) . ?
S1A C8A 1.722(4) . ?
S1B C8B 1.721(4) . ?
O1A C7A 1.221(5) . ?
O1B C7B 1.229(4) . ?
N1A C8A 1.364(5) . ?
N1A C7A 1.395(5) . ?
N1A H6A 0.8800 . ?
N1B C8B 1.373(5) . ?
N1B C7B 1.391(5) . ?
N1B H6B 0.8800 . ?
N2A C8A 1.313(5) . ?
N2A C9A 1.461(5) . ?
N2A H7A 0.8800 . ?
N2B C8B 1.310(5) . ?
N2B C9B 1.473(4) . ?
N2B H7B 0.8800 . ?
C1A C6A 1.397(6) . ?
C1A C2A 1.399(5) . ?
C1A C7A 1.480(5) . ?
C1B C6B 1.391(5) . ?
C1B C2B 1.397(5) . ?
C1B C7B 1.476(5) . ?
C2A C3A 1.380(6) . ?
C2A H1A 0.9500 . ?
C2B C3B 1.386(5) . ?
C2B H1B 0.9500 . ?
C3A C4A 1.380(6) . ?
C3A H2A 0.9500 . ?
C3B C4B 1.388(6) . ?
C3B H2B 0.9500 . ?
C4A C5A 1.391(6) . ?
C4A H3A 0.9500 . ?
C4B C5B 1.384(5) . ?
C4B H3B 0.9500 . ?
C5A C6A 1.379(6) . ?
C5A H4A 0.9500 . ?
C5B C6B 1.387(5) . ?
C5B H4B 0.9500 . ?
C6A H5A 0.9500 . ?
C6B H5B 0.9500 . ?
C9A C10A 1.510(5) . ?
C9A H9A 0.9900 . ?
C9A H8A 0.9900 . ?
C9B C10B 1.521(5) . ?
C9B H9B 0.9900 . ?
C9B H8B 0.9900 . ?
C10A C11A 1.523(5) . ?
C10A H10A 0.9900 . ?
C10A H11A 0.9900 . ?
C10B C11B 1.512(5) . ?
C10B H11B 0.9900 . ?
C10B H10B 0.9900 . ?
C11A H13A 0.9800 . ?
C11A H14A 0.9800 . ?
C11A H12A 0.9800 . ?
C11B H12B 0.9800 . ?
C11B H14B 0.9800 . ?
C11B H13B 0.9800 . ?
C21 C26 1.397(6) . ?
C21 C22 1.412(7) . ?
C21 C27 1.496(7) . ?
C22 C23 1.414(8) . ?
C22 H21 0.9500 . ?
C23 C24 1.408(7) . ?
C23 H22 0.9500 . ?
C24 C25 1.381(7) . ?
C24 H23 0.9500 . ?
C25 C26 1.401(7) . ?
C25 H24 0.9500 . ?
C26 H25 0.9500 . ?
C27 H27 0.9800 . ?
C27 H26 0.9800 . ?
C27 H28 0.9800 . ?

loop_
_geom_torsion_atom_site_label_1
_geom_torsion_atom_site_label_2
_geom_torsion_atom_site_label_3
_geom_torsion_atom_site_label_4
_geom_torsion
_geom_torsion_site_symmetry_1
_geom_torsion_site_symmetry_2
_geom_torsion_site_symmetry_3
_geom_torsion_site_symmetry_4
_geom_torsion_publ_flag
Br3 Pt1 S1A C8A -151.77(15) . . . . ?
Br1 Pt1 S1A C8A -63.13(15) . . . . ?
Br2 Pt1 S1A C8A 117.14(15) . . . . ?
Br4 Pt1 S1A C8A 28.20(15) . . . . ?
Br3 Pt1 S1B C8B -31.98(14) . . . . ?
Br1 Pt1 S1B C8B -120.56(14) . . . . ?
Br2 Pt1 S1B C8B 59.18(14) . . . . ?
Br4 Pt1 S1B C8B 148.04(14) . . . . ?
C6A C1A C2A C3A -0.6(6) . . . . ?
C7A C1A C2A C3A -178.8(4) . . . . ?
C6B C1B C2B C3B 0.1(5) . . . . ?
C7B C1B C2B C3B 178.8(3) . . . . ?
C1A C2A C3A C4A 0.1(6) . . . . ?
C1B C2B C3B C4B -0.9(6) . . . . ?
C2A C3A C4A C5A 0.9(6) . . . . ?
C2B C3B C4B C5B 0.9(6) . . . . ?
C3A C4A C5A C6A -1.3(7) . . . . ?
C3B C4B C5B C6B 0.0(6) . . . . ?
C4A C5A C6A C1A 0.8(7) . . . . ?
C2A C1A C6A C5A 0.2(6) . . . . ?
C7A C1A C6A C5A 178.2(4) . . . . ?
C4B C5B C6B C1B -0.9(6) . . . . ?
C2B C1B C6B C5B 0.8(6) . . . . ?
C7B C1B C6B C5B -177.8(4) . . . . ?
C8A N1A C7A O1A -2.9(6) . . . . ?
C8A N1A C7A C1A 177.4(3) . . . . ?
C6A C1A C7A O1A -172.2(4) . . . . ?
C2A C1A C7A O1A 5.8(6) . . . . ?
C6A C1A C7A N1A 7.5(6) . . . . ?
C2A C1A C7A N1A -174.4(3) . . . . ?
C8B N1B C7B O1B 6.2(6) . . . . ?
C8B N1B C7B C1B -172.6(3) . . . . ?
C6B C1B C7B O1B 161.4(4) . . . . ?
C2B C1B C7B O1B -17.2(5) . . . . ?
C6B C1B C7B N1B -19.8(5) . . . . ?
C2B C1B C7B N1B 161.6(3) . . . . ?
C9A N2A C8A N1A -176.8(3) . . . . ?
C9A N2A C8A S1A 5.3(5) . . . . ?
C7A N1A C8A N2A 18.5(6) . . . . ?
C7A N1A C8A S1A -163.6(3) . . . . ?
Pt1 S1A C8A N2A -163.1(3) . . . . ?
Pt1 S1A C8A N1A 19.0(4) . . . . ?
C9B N2B C8B N1B 175.3(3) . . . . ?
C9B N2B C8B S1B -6.7(5) . . . . ?
C7B N1B C8B N2B -8.1(6) . . . . ?
C7B N1B C8B S1B 174.0(3) . . . . ?
Pt1 S1B C8B N2B 166.0(2) . . . . ?
Pt1 S1B C8B N1B -16.0(4) . . . . ?
C8A N2A C9A C10A 159.9(4) . . . . ?
C8B N2B C9B C10B -151.4(4) . . . . ?
N2A C9A C10A C11A -177.2(3) . . . . ?
N2B C9B C10B C11B 178.3(3) . . . . ?
C26 C21 C22 C23 0.1(7) . . . . ?
C27 C21 C22 C23 -176.2(5) . . . . ?
C21 C22 C23 C24 0.4(7) . . . . ?
C22 C23 C24 C25 0.9(7) . . . . ?
C23 C24 C25 C26 -2.7(7) . . . . ?
C22 C21 C26 C25 -1.9(6) . . . . ?
C27 C21 C26 C25 174.4(4) . . . . ?
C24 C25 C26 C21 3.3(7) . . . . ?
